data_7013346
loop_
_publ_author_name
'Bazzicalupi, Carla'
'Bencini, Andrea'
'Berni, Emanuela'
'Giorgi, Claudia'
'Maoggi, Sauro'
'Valtancoli, Barbara'

_publ_section_title
;
 Zn(ii) coordination to tren-based tris-macrocycles. Activity of their
 trinuclear Zn(ii) complexes in carboxy- and phosphate-ester
 hydrolysisElectronic supplementary information (ESI) available: ligand
 protonation constants determined in 0.1 mol dm?3 NMe4NO3 solutions at
 298.1 K and 308.1 K. See http://www.rsc.org/suppdata/dt/b3/b306577d/
;
_journal_issue 18
_journal_name_full 'Dalton Transactions'
_journal_page_first 3574
_journal_paper_doi 10.1039/b306577d
_journal_year 2003
_chemical_formula_moiety '(C30N13H69Zn3Cl3 3+), (ClO4 -1)3, (H2 O)'
_chemical_formula_sum 'C30 H71 Cl6 N13 O13 Zn3'
_chemical_formula_weight 1230.81
_chemical_name_systematic
;
?
;
_space_group_IT_number 14
_symmetry_cell_setting monoclinic
_symmetry_space_group_name_Hall '-P 2yn'
_symmetry_space_group_name_H-M 'P 1 21/n 1'
_atom_sites_solution_hydrogens geom
_atom_sites_solution_primary direct
_atom_sites_solution_secondary difmap
_audit_creation_method SHELXL-97
_cell_angle_alpha 90.000
_cell_angle_beta 99.000(5)
_cell_angle_gamma 90.000
_cell_formula_units_Z 4
_cell_length_a 7.9390(10)
_cell_length_b 29.5390(10)
_cell_length_c 22.459(4)
_cell_measurement_reflns_used 25
_cell_measurement_temperature 298
_cell_measurement_theta_max 30
_cell_measurement_theta_min 15
_cell_volume 5202.0(12)
_computing_cell_refinement 'BRUKER, XSCANS'
_computing_data_collection 'BRUKER, XSCANS'
_computing_data_reduction 'BRUKER, XSCANS'
_computing_molecular_graphics 'ORTEP_3 (Ver.1.01/b) (Farrugia, 1997)'
_computing_publication_material 'PARST97 (Nardelli, 1997)'
_computing_structure_refinement 'SHELXL-97 (Sheldrick, 1997)'
_computing_structure_solution 'SIR97 (Altomare, 1990)'
_diffrn_ambient_temperature 298
_diffrn_measured_fraction_theta_full 0.982
_diffrn_measured_fraction_theta_max 0.982
_diffrn_measurement_device_type 'BRUKER P4'
_diffrn_measurement_method \q/2\q
_diffrn_radiation_monochromator graphite
_diffrn_radiation_source 'rotating anode'
_diffrn_radiation_type CuK\a
_diffrn_radiation_wavelength 1.54178
_diffrn_reflns_av_R_equivalents 0.0458
_diffrn_reflns_av_sigmaI/netI 0.0549
_diffrn_reflns_limit_h_max 7
_diffrn_reflns_limit_h_min -1
_diffrn_reflns_limit_k_max 29
_diffrn_reflns_limit_k_min -1
_diffrn_reflns_limit_l_max 22
_diffrn_reflns_limit_l_min -22
_diffrn_reflns_number 7063
_diffrn_reflns_theta_full 50.06
_diffrn_reflns_theta_max 50.06
_diffrn_reflns_theta_min 2.49
_diffrn_standards_decay_% 0
_diffrn_standards_interval_time 60
_diffrn_standards_number 3
_exptl_absorpt_coefficient_mu 5.018
_exptl_absorpt_correction_T_max 0.60
_exptl_absorpt_correction_T_min 0.28
_exptl_absorpt_correction_type psi-scan
_exptl_crystal_colour colorrless
_exptl_crystal_density_diffrn 1.572
_exptl_crystal_density_method 'not measured'
_exptl_crystal_description prismatic
_exptl_crystal_F_000 2552
_exptl_crystal_size_max 0.25
_exptl_crystal_size_mid 0.2
_exptl_crystal_size_min 0.1
_refine_diff_density_max 0.820
_refine_diff_density_min -0.773
_refine_diff_density_rms 0.126
_refine_ls_extinction_coef 0.00011(8)
_refine_ls_extinction_expression Fc^*^=kFc[1+0.001xFc^2^\l^3^/sin(2\q)]^-1/4^
_refine_ls_extinction_method SHELXL
_refine_ls_goodness_of_fit_ref 1.089
_refine_ls_hydrogen_treatment mixed
_refine_ls_matrix_type full
_refine_ls_number_parameters 561
_refine_ls_number_reflns 5256
_refine_ls_number_restraints 0
_refine_ls_restrained_S_all 1.089
_refine_ls_R_factor_all 0.1170
_refine_ls_R_factor_gt 0.0909
_refine_ls_shift/su_max 0.008
_refine_ls_shift/su_mean 0.001
_refine_ls_structure_factor_coef Fsqd
_refine_ls_weighting_details 'calc w=1/[\s^2^(Fo^2^)+(0.1469P)^2^+33.1004P] where P=(Fo^2^+2Fc^2^)/3'
_refine_ls_weighting_scheme calc
_refine_ls_wR_factor_gt 0.2379
_refine_ls_wR_factor_ref 0.2764
_reflns_number_gt 4052
_reflns_number_total 5256
_reflns_threshold_expression >2sigma(I)
_cod_data_source_file b306577d.txt
_cod_data_source_block '[Zn3LCl3](ClO4)3(H2O)'
_cod_depositor_comments
;
The following automatic conversions were performed:
'_exptl_absorpt_correction_type' value 'PSI-Scan' changed to 'psi-scan'
according to '/home/saulius/struct/CIF-dictionaries/cif_core.dic'
dictionary named 'cif_core.dic' version 2.4.1 from 2010-06-29.

Automatic conversion script
Id: cif_fix_enum 1527 2010-12-29 10:47:43Z saulius 
;
_cod_original_cell_volume 5202.0(11)
_cod_original_sg_symbol_H-M P21/n
_cod_database_code 7013346

loop_
_symmetry_equiv_pos_as_xyz
'x, y, z'
'-x+1/2, y+1/2, -z+1/2'
'-x, -y, -z'
'x-1/2, -y-1/2, z-1/2'

loop_
_atom_site_label
_atom_site_type_symbol
_atom_site_fract_x
_atom_site_fract_y
_atom_site_fract_z
_atom_site_U_iso_or_equiv
_atom_site_adp_type
_atom_site_occupancy
_atom_site_symmetry_multiplicity
_atom_site_calc_flag
_atom_site_refinement_flags
_atom_site_disorder_assembly
_atom_site_disorder_group
Zn1 Zn 0.55932(17) 0.09391(5) 0.51808(6) 0.0533(5) Uani 1 1 d . . .
Zn2 Zn 0.3287(2) 0.15649(6) 0.27240(7) 0.0658(6) Uani 1 1 d . . .
Zn3 Zn -0.1289(2) 0.37423(6) 0.35047(8) 0.0693(6) Uani 1 1 d . . .
Cl1 Cl 0.3299(4) 0.06550(11) 0.46109(15) 0.0694(9) Uani 1 1 d . . .
Cl2 Cl 0.5554(4) 0.18179(12) 0.33482(15) 0.0743(10) Uani 1 1 d . . .
Cl3 Cl 0.0953(5) 0.35026(16) 0.3122(2) 0.1056(14) Uani 1 1 d . . .
Cl4 Cl 0.5566(4) 0.29158(16) 0.15467(17) 0.0897(12) Uani 1 1 d . . .
O41 O 0.424(2) 0.2854(5) 0.1884(7) 0.160(6) Uani 1 1 d . . .
O42 O 0.7105(18) 0.2818(7) 0.1893(9) 0.205(8) Uani 1 1 d . . .
O43 O 0.5592(17) 0.3397(5) 0.1408(7) 0.139(5) Uani 1 1 d . . .
O44 O 0.522(3) 0.2684(6) 0.1006(7) 0.185(7) Uani 1 1 d . . .
Cl5 Cl 0.8215(5) 0.51183(14) 0.1703(2) 0.0945(12) Uani 1 1 d . . .
O51 O 0.8795(17) 0.5539(4) 0.1536(6) 0.133(5) Uani 1 1 d . . .
O52 O 0.763(3) 0.4874(7) 0.1182(10) 0.246(12) Uani 1 1 d . . .
O53 O 0.701(3) 0.5171(7) 0.2038(13) 0.293(17) Uani 1 1 d . . .
O54 O 0.9570(15) 0.4856(4) 0.2040(6) 0.126(4) Uani 1 1 d . . .
N1 N 0.1411(12) 0.2387(3) 0.4484(4) 0.063(3) Uani 1 1 d . . .
N2 N 0.5131(11) 0.1689(3) 0.5290(4) 0.056(2) Uani 1 1 d . . .
N3 N 0.5339(12) 0.0943(3) 0.6102(4) 0.065(3) Uani 1 1 d . . .
H3 H 0.4566 0.0726 0.6158 0.078 Uiso 1 1 calc R . .
N4 N 0.7578(12) 0.0464(3) 0.5494(5) 0.066(3) Uani 1 1 d . . .
H4 H 0.7347 0.0196 0.5298 0.079 Uiso 1 1 calc R . .
N5 N 0.7467(11) 0.1199(4) 0.4703(4) 0.064(3) Uani 1 1 d . . .
H5 H 0.7008 0.1245 0.4311 0.077 Uiso 1 1 calc R . .
N6 N 0.0750(12) 0.1735(4) 0.2979(4) 0.068(3) Uani 1 1 d . . .
N7 N 0.2547(16) 0.0909(4) 0.2862(6) 0.087(4) Uani 1 1 d . . .
H7 H 0.3366 0.0777 0.3137 0.104 Uiso 1 1 calc R . .
N9 N 0.2344(18) 0.1988(4) 0.1992(5) 0.090(4) Uani 1 1 d . . .
H9 H 0.2814 0.2267 0.2065 0.108 Uiso 1 1 calc R . .
N10 N -0.2009(13) 0.3299(4) 0.4222(5) 0.070(3) Uani 1 1 d . . .
N11 N -0.3518(13) 0.3471(4) 0.3025(5) 0.080(3) Uani 1 1 d . . .
H11 H -0.3251 0.3343 0.2683 0.096 Uiso 1 1 calc R . .
N12 N -0.2289(16) 0.4350(4) 0.3034(6) 0.095(4) Uani 1 1 d . . .
H12 H -0.1493 0.4463 0.2823 0.114 Uiso 1 1 calc R . .
N13 N -0.0846(17) 0.4197(4) 0.4238(6) 0.091(4) Uani 1 1 d . . .
H13 H 0.0261 0.4168 0.4416 0.109 Uiso 1 1 calc R . .
C1 C 0.2948(16) 0.2307(4) 0.4930(6) 0.067(3) Uani 1 1 d . . .
H1A H 0.2744 0.2407 0.5324 0.081 Uiso 1 1 calc R . .
H1B H 0.3889 0.2482 0.4823 0.081 Uiso 1 1 calc R . .
C2 C 0.3432(14) 0.1799(4) 0.4960(6) 0.066(3) Uani 1 1 d . . .
H2A H 0.2589 0.1637 0.5146 0.079 Uiso 1 1 calc R . .
H2B H 0.3362 0.1687 0.4551 0.079 Uiso 1 1 calc R . .
C3 C 0.5345(18) 0.1758(5) 0.5937(5) 0.074(4) Uani 1 1 d . . .
H3A H 0.4789 0.2038 0.6019 0.089 Uiso 1 1 calc R . .
H3B H 0.6551 0.1788 0.6091 0.089 Uiso 1 1 calc R . .
C4 C -0.172(2) 0.3570(6) 0.4790(7) 0.100(5) Uani 1 1 d . . .
H4A H -0.0575 0.3512 0.5001 0.119 Uiso 1 1 calc R . .
H4B H -0.2520 0.3476 0.5050 0.119 Uiso 1 1 calc R . .
C5 C 0.6966(15) 0.0811(5) 0.6443(6) 0.075(4) Uani 1 1 d . . .
H5A H 0.6841 0.0749 0.6857 0.089 Uiso 1 1 calc R . .
H5B H 0.7785 0.1055 0.6441 0.089 Uiso 1 1 calc R . .
C6 C 0.7586(17) 0.0393(5) 0.6156(7) 0.081(4) Uani 1 1 d . . .
H6A H 0.8733 0.0321 0.6350 0.098 Uiso 1 1 calc R . .
H6B H 0.6855 0.0139 0.6215 0.098 Uiso 1 1 calc R . .
C7 C 0.9186(16) 0.0645(5) 0.5350(6) 0.076(4) Uani 1 1 d . . .
H7A H 1.0016 0.0404 0.5356 0.091 Uiso 1 1 calc R . .
H7B H 0.9641 0.0869 0.5648 0.091 Uiso 1 1 calc R . .
C8 C 0.8863(16) 0.0855(6) 0.4744(7) 0.085(4) Uani 1 1 d . . .
H8A H 0.8548 0.0622 0.4443 0.102 Uiso 1 1 calc R . .
H8B H 0.9898 0.0999 0.4660 0.102 Uiso 1 1 calc R . .
C9 C 0.7999(16) 0.1631(5) 0.4988(6) 0.068(3) Uani 1 1 d . . .
H9A H 0.8771 0.1784 0.4760 0.082 Uiso 1 1 calc R . .
H9B H 0.8594 0.1579 0.5393 0.082 Uiso 1 1 calc R . .
C10 C 0.6481(15) 0.1914(5) 0.5009(6) 0.074(4) Uani 1 1 d . . .
H10A H 0.6006 0.2002 0.4601 0.089 Uiso 1 1 calc R . .
H10B H 0.6830 0.2188 0.5232 0.089 Uiso 1 1 calc R . .
C11 C 0.1642(16) 0.2298(4) 0.3857(5) 0.065(3) Uani 1 1 d . . .
H11A H 0.2842 0.2250 0.3839 0.078 Uiso 1 1 calc R . .
H11B H 0.1263 0.2558 0.3608 0.078 Uiso 1 1 calc R . .
C12 C 0.0617(15) 0.1877(4) 0.3609(5) 0.067(3) Uani 1 1 d . . .
H12A H 0.0979 0.1624 0.3875 0.080 Uiso 1 1 calc R . .
H12B H -0.0576 0.1932 0.3631 0.080 Uiso 1 1 calc R . .
C13 C -0.0142(16) 0.1287(5) 0.2866(6) 0.074(4) Uani 1 1 d . . .
H13A H -0.1146 0.1282 0.3063 0.088 Uiso 1 1 calc R . .
H13B H -0.0510 0.1247 0.2437 0.088 Uiso 1 1 calc R . .
C14 C 0.101(2) 0.0907(5) 0.3100(7) 0.089(5) Uani 1 1 d . . .
H14A H 0.1264 0.0928 0.3536 0.107 Uiso 1 1 calc R . .
H14B H 0.0426 0.0622 0.3000 0.107 Uiso 1 1 calc R . .
C15 C 0.243(2) 0.0653(6) 0.2284(9) 0.116(6) Uani 1 1 d . . .
H15A H 0.2425 0.0330 0.2358 0.173 Uiso 1 1 calc R . .
H15B H 0.1397 0.0733 0.2015 0.173 Uiso 1 1 calc R . .
C16 C 0.397(3) 0.0783(9) 0.2016(9) 0.141(8) Uani 1 1 d . . .
H16A H 0.4933 0.0624 0.2238 0.211 Uiso 1 1 calc R . .
H16B H 0.3807 0.0666 0.1607 0.211 Uiso 1 1 calc R . .
C18 C 0.280(3) 0.1819(8) 0.1415(9) 0.126(6) Uiso 1 1 d . . .
C19 C 0.050(2) 0.2032(6) 0.1936(7) 0.105(6) Uani 1 1 d . . .
H19A H -0.0045 0.1765 0.1744 0.126 Uiso 1 1 calc R . .
H19B H 0.0122 0.2293 0.1689 0.126 Uiso 1 1 calc R . .
C20 C 0.002(2) 0.2089(6) 0.2561(6) 0.102(5) Uani 1 1 d . . .
H20A H 0.0422 0.2382 0.2720 0.123 Uiso 1 1 calc R . .
H20B H -0.1207 0.2084 0.2529 0.123 Uiso 1 1 calc R . .
C21 C 0.0717(15) 0.2844(4) 0.4560(6) 0.064(3) Uani 1 1 d . . .
H21A H 0.1301 0.3065 0.4347 0.077 Uiso 1 1 calc R . .
H21B H 0.0889 0.2925 0.4984 0.077 Uiso 1 1 calc R . .
C22 C -0.1155(16) 0.2843(4) 0.4314(6) 0.068(3) Uani 1 1 d . . .
H22A H -0.1739 0.2668 0.4585 0.082 Uiso 1 1 calc R . .
H22B H -0.1314 0.2686 0.3929 0.082 Uiso 1 1 calc R . .
C23 C -0.3846(17) 0.3228(5) 0.4030(8) 0.094(5) Uani 1 1 d . . .
H23A H -0.4456 0.3502 0.4103 0.113 Uiso 1 1 calc R . .
H23B H -0.4236 0.2987 0.4269 0.113 Uiso 1 1 calc R . .
C24 C -0.4241(19) 0.3107(5) 0.3376(8) 0.098(5) Uani 1 1 d . . .
H24A H -0.5465 0.3085 0.3251 0.117 Uiso 1 1 calc R . .
H24B H -0.3735 0.2816 0.3304 0.117 Uiso 1 1 calc R . .
C25 C -0.4715(19) 0.3847(6) 0.2845(9) 0.109(6) Uani 1 1 d . . .
H25A H -0.5634 0.3744 0.2539 0.130 Uiso 1 1 calc R . .
H25B H -0.5206 0.3949 0.3191 0.130 Uiso 1 1 calc R . .
C26 C -0.381(2) 0.4220(6) 0.2609(8) 0.104(5) Uani 1 1 d . . .
H26A H -0.4570 0.4478 0.2534 0.124 Uiso 1 1 calc R . .
H26B H -0.3478 0.4130 0.2229 0.124 Uiso 1 1 calc R . .
C27 C -0.259(2) 0.4674(6) 0.3485(9) 0.106(5) Uani 1 1 d . . .
H27A H -0.3632 0.4596 0.3637 0.127 Uiso 1 1 calc R . .
H27B H -0.2729 0.4973 0.3307 0.127 Uiso 1 1 calc R . .
C28 C -0.112(3) 0.4676(6) 0.3997(9) 0.130(7) Uani 1 1 d . . .
H28A H -0.1366 0.4877 0.4314 0.156 Uiso 1 1 calc R . .
H28B H -0.0096 0.4783 0.3856 0.156 Uiso 1 1 calc R . .
C29 C -0.192(2) 0.4068(6) 0.4669(8) 0.106(6) Uani 1 1 d . . .
H29A H -0.3103 0.4136 0.4511 0.127 Uiso 1 1 calc R . .
H29B H -0.1604 0.4237 0.5040 0.127 Uiso 1 1 calc R . .
C30 C 0.4640(19) 0.1386(5) 0.6257(6) 0.079(4) Uani 1 1 d . . .
H30A H 0.3408 0.1382 0.6151 0.095 Uiso 1 1 calc R . .
H30B H 0.4915 0.1435 0.6689 0.095 Uiso 1 1 calc R . .
N8 N 0.443(3) 0.1233(6) 0.1988(9) 0.138(6) Uani 1 1 d . . .
C17A C 0.455(7) 0.1552(18) 0.155(2) 0.088(14) Uiso 0.30 1 d P . .
C17B C 0.288(4) 0.1429(12) 0.1400(14) 0.133(10) Uiso 0.70 1 d P . .
Cl6 Cl -0.1768(15) 0.1020(3) 0.0673(5) 0.244(6) Uani 1 1 d . . .
O61 O -0.317(4) 0.0807(10) 0.0461(14) 0.275(12) Uiso 1 1 d . . .
O62 O -0.166(5) 0.0930(13) 0.1276(19) 0.339(18) Uiso 1 1 d . . .
O63 O -0.154(5) 0.1410(14) 0.0488(17) 0.341(18) Uiso 1 1 d . . .
O64 O -0.033(8) 0.0763(19) 0.077(3) 0.47(3) Uiso 1 1 d . . .
O100 O 0.140(4) -0.035(2) 0.076(2) 0.57(4) Uani 1 1 d . . .

loop_
_atom_site_aniso_label
_atom_site_aniso_U_11
_atom_site_aniso_U_22
_atom_site_aniso_U_33
_atom_site_aniso_U_23
_atom_site_aniso_U_13
_atom_site_aniso_U_12
Zn1 0.0359(9) 0.0635(10) 0.0584(10) -0.0038(7) 0.0009(7) 0.0006(7)
Zn2 0.0526(10) 0.0794(12) 0.0642(11) -0.0035(8) 0.0055(8) -0.0052(8)
Zn3 0.0527(10) 0.0804(13) 0.0745(12) 0.0131(9) 0.0094(8) 0.0013(8)
Cl1 0.0456(17) 0.073(2) 0.084(2) -0.0133(17) -0.0080(15) -0.0011(15)
Cl2 0.0470(17) 0.096(2) 0.078(2) -0.0075(18) 0.0038(15) -0.0054(16)
Cl3 0.068(2) 0.143(4) 0.113(3) 0.039(3) 0.034(2) 0.016(2)
Cl4 0.063(2) 0.122(3) 0.084(3) 0.019(2) 0.0119(19) -0.008(2)
O41 0.168(13) 0.162(13) 0.173(13) -0.023(10) 0.094(11) -0.067(11)
O42 0.098(10) 0.25(2) 0.25(2) 0.068(16) -0.037(11) 0.057(11)
O43 0.118(10) 0.137(11) 0.157(12) 0.041(9) 0.000(8) -0.020(8)
O44 0.28(2) 0.155(14) 0.113(11) -0.035(10) 0.019(12) 0.023(14)
Cl5 0.064(2) 0.096(3) 0.124(3) 0.007(3) 0.015(2) 0.003(2)
O51 0.152(11) 0.113(9) 0.122(9) 0.043(8) -0.019(8) -0.051(8)
O52 0.24(2) 0.182(17) 0.26(2) -0.035(17) -0.14(2) 0.005(16)
O53 0.219(19) 0.23(2) 0.49(4) 0.20(2) 0.26(3) 0.144(17)
O54 0.106(9) 0.139(10) 0.132(10) 0.004(8) 0.015(7) 0.039(8)
N1 0.056(6) 0.073(7) 0.060(6) 0.001(5) 0.012(5) 0.008(5)
N2 0.049(6) 0.062(6) 0.054(6) -0.001(5) -0.003(5) 0.003(5)
N3 0.051(6) 0.076(7) 0.070(7) 0.002(6) 0.013(5) -0.009(5)
N4 0.057(6) 0.060(6) 0.077(7) -0.016(5) -0.003(5) 0.004(5)
N5 0.042(6) 0.101(8) 0.048(6) -0.008(6) 0.003(4) 0.005(6)
N6 0.057(6) 0.087(8) 0.053(6) -0.001(6) -0.010(5) -0.009(6)
N7 0.076(8) 0.068(8) 0.107(10) 0.005(7) -0.016(7) 0.004(6)
N9 0.120(11) 0.096(9) 0.060(7) 0.004(6) 0.030(7) -0.032(8)
N10 0.056(7) 0.078(7) 0.078(7) 0.009(6) 0.020(5) 0.011(6)
N11 0.054(6) 0.083(8) 0.097(8) 0.009(7) -0.001(6) 0.003(6)
N12 0.077(8) 0.094(10) 0.113(10) 0.040(9) 0.015(8) 0.003(7)
N13 0.102(9) 0.074(8) 0.090(9) 0.003(7) -0.008(8) 0.020(7)
C1 0.059(8) 0.072(9) 0.065(8) 0.001(7) -0.008(6) 0.000(7)
C2 0.050(8) 0.067(8) 0.079(9) 0.008(7) 0.005(6) 0.006(6)
C3 0.091(10) 0.070(9) 0.063(9) 0.002(7) 0.011(7) 0.025(8)
C4 0.111(13) 0.114(13) 0.075(10) 0.013(9) 0.019(9) 0.050(11)
C5 0.050(8) 0.098(11) 0.075(9) 0.010(8) 0.007(7) -0.003(7)
C6 0.058(8) 0.074(9) 0.103(12) 0.013(8) -0.012(8) 0.019(7)
C7 0.057(8) 0.085(10) 0.093(11) -0.001(8) 0.033(7) 0.018(7)
C8 0.047(8) 0.128(13) 0.085(10) -0.012(9) 0.022(7) 0.008(8)
C9 0.059(8) 0.084(10) 0.061(8) -0.002(7) 0.010(6) -0.008(7)
C10 0.050(8) 0.083(10) 0.089(10) -0.002(8) 0.010(7) -0.011(7)
C11 0.061(8) 0.076(9) 0.059(8) 0.004(7) 0.012(6) 0.000(7)
C12 0.052(7) 0.083(9) 0.064(8) -0.005(7) 0.005(6) 0.006(7)
C13 0.046(7) 0.088(10) 0.082(9) -0.003(8) -0.004(6) -0.013(7)
C14 0.097(12) 0.074(10) 0.088(10) 0.011(8) -0.013(9) -0.017(9)
C15 0.086(11) 0.095(12) 0.161(17) -0.066(12) 0.004(12) -0.013(10)
C16 0.14(2) 0.18(2) 0.094(13) 0.000(15) 0.003(13) 0.060(18)
C19 0.138(16) 0.103(12) 0.068(10) 0.027(9) -0.002(10) 0.042(11)
C20 0.123(14) 0.115(13) 0.064(10) 0.002(9) -0.005(9) 0.032(11)
C21 0.063(8) 0.062(8) 0.064(8) 0.006(6) 0.002(6) 0.009(6)
C22 0.068(9) 0.062(8) 0.078(9) 0.015(7) 0.021(7) 0.012(7)
C23 0.060(9) 0.090(11) 0.139(15) 0.067(11) 0.033(9) 0.018(8)
C24 0.065(10) 0.096(12) 0.128(15) 0.041(11) 0.003(9) -0.013(8)
C25 0.063(10) 0.098(12) 0.155(16) 0.038(11) -0.017(10) -0.012(9)
C26 0.088(11) 0.095(12) 0.115(13) 0.039(10) -0.023(10) 0.018(10)
C27 0.109(13) 0.075(11) 0.130(15) 0.012(11) 0.003(12) 0.007(10)
C28 0.161(19) 0.080(12) 0.133(16) -0.008(11) -0.026(14) 0.000(12)
C29 0.121(14) 0.099(13) 0.092(12) 0.002(10) -0.003(11) 0.045(11)
C30 0.096(11) 0.079(10) 0.066(9) -0.007(8) 0.022(8) 0.010(8)
N8 0.170(17) 0.104(12) 0.143(15) -0.027(11) 0.036(12) 0.005(12)
Cl6 0.241(10) 0.179(7) 0.256(11) 0.056(7) -0.141(8) -0.072(7)
O100 0.20(3) 0.96(13) 0.54(7) 0.06(8) 0.06(4) -0.10(5)

loop_
_atom_type_symbol
_atom_type_description
_atom_type_scat_dispersion_real
_atom_type_scat_dispersion_imag
_atom_type_scat_source
C C 0.0181 0.0091 'International Tables Vol C Tables 4.2.6.8 and 6.1.1.4'
H H 0.0000 0.0000 'International Tables Vol C Tables 4.2.6.8 and 6.1.1.4'
N N 0.0311 0.0180 'International Tables Vol C Tables 4.2.6.8 and 6.1.1.4'
O O 0.0492 0.0322 'International Tables Vol C Tables 4.2.6.8 and 6.1.1.4'
Cl Cl 0.3639 0.7018 'International Tables Vol C Tables 4.2.6.8 and 6.1.1.4'
Zn Zn -1.5491 0.6778 'International Tables Vol C Tables 4.2.6.8 and 6.1.1.4'

loop_
_geom_angle_atom_site_label_1
_geom_angle_atom_site_label_2
_geom_angle_atom_site_label_3
_geom_angle
_geom_angle_site_symmetry_1
_geom_angle_site_symmetry_3
_geom_angle_publ_flag
N3 Zn1 N5 132.8(4) . . ?
N3 Zn1 N4 82.0(4) . . ?
N5 Zn1 N4 82.2(4) . . ?
N3 Zn1 Cl1 111.8(3) . . ?
N5 Zn1 Cl1 115.1(3) . . ?
N4 Zn1 Cl1 115.8(3) . . ?
N3 Zn1 N2 81.2(4) . . ?
N5 Zn1 N2 80.7(4) . . ?
N4 Zn1 N2 136.7(4) . . ?
Cl1 Zn1 N2 107.4(2) . . ?
N7 Zn2 N9 126.9(5) . . ?
N7 Zn2 Cl2 116.2(3) . . ?
N9 Zn2 Cl2 116.4(4) . . ?
N7 Zn2 N8 81.8(6) . . ?
N9 Zn2 N8 79.6(6) . . ?
Cl2 Zn2 N8 103.4(5) . . ?
N7 Zn2 N6 83.3(5) . . ?
N9 Zn2 N6 80.9(4) . . ?
Cl2 Zn2 N6 115.7(3) . . ?
N8 Zn2 N6 140.8(6) . . ?
N11 Zn3 N13 132.3(5) . . ?
N11 Zn3 N12 81.4(5) . . ?
N13 Zn3 N12 81.8(5) . . ?
N11 Zn3 Cl3 110.2(4) . . ?
N13 Zn3 Cl3 117.4(4) . . ?
N12 Zn3 Cl3 109.3(4) . . ?
N11 Zn3 N10 81.6(4) . . ?
N13 Zn3 N10 80.8(5) . . ?
N12 Zn3 N10 136.6(4) . . ?
Cl3 Zn3 N10 114.0(3) . . ?
O42 Cl4 O44 115.4(13) . . ?
O42 Cl4 O41 110.0(11) . . ?
O44 Cl4 O41 110.4(11) . . ?
O42 Cl4 O43 106.6(10) . . ?
O44 Cl4 O43 107.7(10) . . ?
O41 Cl4 O43 106.2(9) . . ?
O53 Cl5 O52 111.3(17) . . ?
O53 Cl5 O51 110.4(12) . . ?
O52 Cl5 O51 108.4(12) . . ?
O53 Cl5 O54 108.2(11) . . ?
O52 Cl5 O54 106.8(10) . . ?
O51 Cl5 O54 111.7(8) . . ?
C11 N1 C1 114.1(10) . . ?
C11 N1 C21 112.3(9) . . ?
C1 N1 C21 110.6(9) . . ?
C3 N2 C2 115.3(10) . . ?
C3 N2 C10 112.6(10) . . ?
C2 N2 C10 110.7(9) . . ?
C3 N2 Zn1 104.5(7) . . ?
C2 N2 Zn1 108.3(7) . . ?
C10 N2 Zn1 104.6(7) . . ?
C5 N3 C30 116.6(11) . . ?
C5 N3 Zn1 107.6(7) . . ?
C30 N3 Zn1 109.4(8) . . ?
C7 N4 C6 113.6(10) . . ?
C7 N4 Zn1 108.0(8) . . ?
C6 N4 Zn1 107.8(7) . . ?
C9 N5 C8 113.9(10) . . ?
C9 N5 Zn1 105.9(7) . . ?
C8 N5 Zn1 107.2(8) . . ?
C20 N6 C12 109.3(11) . . ?
C20 N6 C13 113.2(11) . . ?
C12 N6 C13 107.7(10) . . ?
C20 N6 Zn2 106.0(9) . . ?
C12 N6 Zn2 120.4(7) . . ?
C13 N6 Zn2 100.2(8) . . ?
C14 N7 C15 112.9(12) . . ?
C14 N7 Zn2 110.2(9) . . ?
C15 N7 Zn2 108.9(10) . . ?
C19 N9 C18 109.6(13) . . ?
C19 N9 Zn2 110.5(8) . . ?
C18 N9 Zn2 112.1(12) . . ?
C23 N10 C4 109.9(12) . . ?
C23 N10 C22 108.5(11) . . ?
C4 N10 C22 110.9(10) . . ?
C23 N10 Zn3 103.2(8) . . ?
C4 N10 Zn3 106.2(9) . . ?
C22 N10 Zn3 117.7(7) . . ?
C25 N11 C24 113.6(11) . . ?
C25 N11 Zn3 108.0(9) . . ?
C24 N11 Zn3 111.6(9) . . ?
C27 N12 C26 114.9(14) . . ?
C27 N12 Zn3 107.1(10) . . ?
C26 N12 Zn3 107.5(9) . . ?
C29 N13 C28 114.8(14) . . ?
C29 N13 Zn3 108.3(10) . . ?
C28 N13 Zn3 108.4(10) . . ?
N1 C1 C2 111.1(10) . . ?
N2 C2 C1 116.0(10) . . ?
N2 C3 C30 113.0(12) . . ?
N10 C4 C29 111.9(12) . . ?
N3 C5 C6 108.5(11) . . ?
N4 C6 C5 110.9(11) . . ?
N4 C7 C8 108.9(11) . . ?
C7 C8 N5 111.2(10) . . ?
N5 C9 C10 109.1(10) . . ?
C9 C10 N2 114.0(11) . . ?
N1 C11 C12 110.6(10) . . ?
N6 C12 C11 117.1(10) . . ?
C14 C13 N6 110.9(10) . . ?
N7 C14 C13 112.7(12) . . ?
C16 C15 N7 106.2(14) . . ?
N8 C16 C15 120.4(18) . . ?
C17B C18 N9 112(2) . . ?
C17B C18 C17A 57(3) . . ?
N9 C18 C17A 109(2) . . ?
N9 C19 C20 108.9(13) . . ?
N6 C20 C19 112.7(13) . . ?
N1 C21 C22 108.7(10) . . ?
C21 C22 N10 116.5(11) . . ?
N10 C23 C24 111.5(12) . . ?
C23 C24 N11 107.8(13) . . ?
C26 C25 N11 109.6(13) . . ?
C25 C26 N12 111.3(13) . . ?
N12 C27 C28 110.2(15) . . ?
C27 C28 N13 108.6(14) . . ?
N13 C29 C4 108.7(13) . . ?
C3 C30 N3 111.0(11) . . ?
C17A N8 C16 138(3) . . ?
C17A N8 C17B 50(2) . . ?
C16 N8 C17B 101.1(19) . . ?
C17A N8 Zn2 108(2) . . ?
C16 N8 Zn2 104.3(14) . . ?
C17B N8 Zn2 95.4(13) . . ?
C17B C17A N8 80(3) . . ?
C17B C17A C18 45(2) . . ?
N8 C17A C18 109(4) . . ?
C18 C17B C17A 77(3) . . ?
C18 C17B N8 110(3) . . ?
C17A C17B N8 51(3) . . ?
O63 Cl6 O61 119(2) . . ?
O63 Cl6 O64 114(3) . . ?
O61 Cl6 O64 116(3) . . ?
O63 Cl6 O62 121(3) . . ?
O61 Cl6 O62 101(2) . . ?
O64 Cl6 O62 80(2) . . ?
Cl6 O62 O64 50(2) . . ?
Cl6 O64 O62 51(2) . . ?

loop_
_geom_bond_atom_site_label_1
_geom_bond_atom_site_label_2
_geom_bond_distance
_geom_bond_site_symmetry_2
_geom_bond_publ_flag
Zn1 N3 2.110(10) . ?
Zn1 N5 2.110(10) . ?
Zn1 N4 2.145(10) . ?
Zn1 Cl1 2.220(3) . ?
Zn1 N2 2.264(10) . ?
Zn2 N7 2.063(11) . ?
Zn2 N9 2.107(12) . ?
Zn2 Cl2 2.231(3) . ?
Zn2 N8 2.234(17) . ?
Zn2 N6 2.236(10) . ?
Zn3 N11 2.083(11) . ?
Zn3 N13 2.111(12) . ?
Zn3 N12 2.170(12) . ?
Zn3 Cl3 2.211(4) . ?
Zn3 N10 2.220(10) . ?
Cl4 O42 1.373(13) . ?
Cl4 O44 1.383(14) . ?
Cl4 O41 1.399(13) . ?
Cl4 O43 1.455(14) . ?
Cl5 O53 1.314(17) . ?
Cl5 O52 1.392(19) . ?
Cl5 O51 1.398(11) . ?
Cl5 O54 1.440(12) . ?
N1 C11 1.472(15) . ?
N1 C1 1.472(15) . ?
N1 C21 1.478(15) . ?
N2 C3 1.452(15) . ?
N2 C2 1.471(14) . ?
N2 C10 1.484(15) . ?
N3 C5 1.448(15) . ?
N3 C30 1.484(16) . ?
N4 C7 1.466(16) . ?
N4 C6 1.501(17) . ?
N5 C9 1.458(16) . ?
N5 C8 1.496(16) . ?
N6 C20 1.462(17) . ?
N6 C12 1.494(15) . ?
N6 C13 1.506(16) . ?
N7 C14 1.406(19) . ?
N7 C15 1.492(19) . ?
N9 C19 1.453(19) . ?
N9 C18 1.49(2) . ?
N10 C23 1.469(17) . ?
N10 C4 1.495(18) . ?
N10 C22 1.507(15) . ?
N11 C25 1.477(18) . ?
N11 C24 1.500(17) . ?
N12 C27 1.44(2) . ?
N12 C26 1.470(19) . ?
N13 C29 1.44(2) . ?
N13 C28 1.52(2) . ?
C1 C2 1.547(17) . ?
C3 C30 1.471(18) . ?
C4 C29 1.50(2) . ?
C5 C6 1.511(19) . ?
C7 C8 1.481(19) . ?
C9 C10 1.474(17) . ?
C11 C12 1.542(17) . ?
C13 C14 1.488(19) . ?
C15 C16 1.49(3) . ?
C16 N8 1.38(3) . ?
C18 C17B 1.16(3) . ?
C18 C17A 1.58(6) . ?
C19 C20 1.52(2) . ?
C21 C22 1.503(17) . ?
C23 C24 1.50(2) . ?
C25 C26 1.46(2) . ?
C27 C28 1.50(2) . ?
N8 C17A 1.38(5) . ?
N8 C17B 1.75(4) . ?
C17A C17B 1.36(6) . ?
Cl6 O63 1.25(4) . ?
Cl6 O61 1.30(3) . ?
Cl6 O64 1.36(6) . ?
Cl6 O62 1.37(4) . ?
O62 O64 1.74(6) . ?
